data_1555869
loop_
_publ_author_name
'Guo, Jing'
'Lin, Lili'
'Liu, Yangbin'
'Li, Xiangqiang'
'Liu, Xiaohua'
'Feng, Xiaoming'

_publ_section_title
;
 Nickel(II)-Catalyzed Enantioselective \a-Vinylation of \b-Keto
 Amides/Esters with Hypervalent Iodine Salts.
;
_journal_issue 21
_journal_name_full 'Organic letters'
_journal_page_first 5540
_journal_page_last 5543
_journal_paper_doi 10.1021/acs.orglett.6b02785
_journal_volume 18
_journal_year 2016
_chemical_absolute_configuration rmad
_chemical_formula_moiety 'C22 H21 Cl N O2'
_chemical_formula_sum 'C22 H21 Cl N O2'
_chemical_formula_weight 366.85
_space_group_crystal_system orthorhombic
_space_group_IT_number 19
_space_group_name_Hall 'P 2ac 2ab'
_space_group_name_H-M_alt 'P 21 21 21'
_atom_sites_solution_hydrogens geom
_atom_sites_solution_primary direct
_audit_creation_date 2015-08-31
_audit_creation_method
;
Olex2 1.2
(compiled 2015.01.26 svn.r3150 for OlexSys, GUI svn.r4998)
;
_cell_angle_alpha 90
_cell_angle_beta 90
_cell_angle_gamma 90
_cell_formula_units_Z 4
_cell_length_a 6.01931(18)
_cell_length_b 16.3547(7)
_cell_length_c 19.4786(6)
_cell_measurement_reflns_used 6439
_cell_measurement_temperature 292.3(2)
_cell_measurement_theta_max 26.0850
_cell_measurement_theta_min 3.8650
_cell_volume 1917.55(12)
_computing_cell_refinement
;
CrysAlisPro, Agilent Technologies,
Version 1.171.37.35 (release 13-08-2014 CrysAlis171 .NET)
(compiled Aug 13 2014,18:06:01)
;
_computing_data_collection
;
CrysAlisPro, Agilent Technologies,
Version 1.171.37.35 (release 13-08-2014 CrysAlis171 .NET)
(compiled Aug 13 2014,18:06:01)
;
_computing_data_reduction
;
CrysAlisPro, Agilent Technologies,
Version 1.171.37.35 (release 13-08-2014 CrysAlis171 .NET)
(compiled Aug 13 2014,18:06:01)
;
_computing_molecular_graphics 'Olex2 (Dolomanov et al., 2009)'
_computing_publication_material 'Olex2 (Dolomanov et al., 2009)'
_computing_structure_refinement 'ShelXL (Sheldrick, 2008)'
_computing_structure_solution 'ShelXT (Sheldrick, 2015)'
_diffrn_ambient_environment air
_diffrn_ambient_temperature 292.3(2)
_diffrn_detector 'CCD plate'
_diffrn_detector_area_resol_mean 15.9595
_diffrn_detector_type EosS2
_diffrn_measured_fraction_theta_full 0.997
_diffrn_measured_fraction_theta_max 0.997
_diffrn_measurement_details
;
#__ type_ start__ end____ width___ exp.time_
  1 omega  -58.00  106.00   1.0000    6.0000
omega____ theta____ kappa____ phi______ frames
    -       25.2806  -19.0000  120.0000 164

#__ type_ start__ end____ width___ exp.time_
  2 omega  -23.00  105.00   1.0000    6.0000
omega____ theta____ kappa____ phi______ frames
    -       25.2806   38.0000  -60.0000 128

#__ type_ start__ end____ width___ exp.time_
  3 omega   -9.00   99.00   1.0000    6.0000
omega____ theta____ kappa____ phi______ frames
    -       25.2806   57.0000 -180.0000 108

#__ type_ start__ end____ width___ exp.time_
  4 omega  -20.00   78.00   1.0000    6.0000
omega____ theta____ kappa____ phi______ frames
    -       25.2806  -99.0000  -60.0000 98

#__ type_ start__ end____ width___ exp.time_
  5 omega -117.00  -57.00   1.0000    6.0000
omega____ theta____ kappa____ phi______ frames
    -      -26.2962 -178.0000  120.0000 60

#__ type_ start__ end____ width___ exp.time_
  6 omega  -20.00   27.00   1.0000    6.0000
omega____ theta____ kappa____ phi______ frames
    -      -26.2962  -99.0000 -180.0000 47

#__ type_ start__ end____ width___ exp.time_
  7 omega   35.00  116.00   1.0000    6.0000
omega____ theta____ kappa____ phi______ frames
    -       25.2806  178.0000  150.0000 81

#__ type_ start__ end____ width___ exp.time_
  8 omega   -9.00   74.00   1.0000    6.0000
omega____ theta____ kappa____ phi______ frames
    -       25.2806   57.0000   60.0000 83

#__ type_ start__ end____ width___ exp.time_
  9 omega  -20.00   27.00   1.0000    6.0000
omega____ theta____ kappa____ phi______ frames
    -      -26.2962  -99.0000    0.0000 47
;
_diffrn_measurement_device 'four-circle diffractometer'
_diffrn_measurement_device_type 'New Gemini, Dual, Cu at zero, EosS2'
_diffrn_measurement_method '\w scans'
_diffrn_orient_matrix_UB_11 -0.0126337000
_diffrn_orient_matrix_UB_12 0.0252434000
_diffrn_orient_matrix_UB_13 0.0293668000
_diffrn_orient_matrix_UB_21 -0.0045087000
_diffrn_orient_matrix_UB_22 -0.0352188000
_diffrn_orient_matrix_UB_23 0.0211739000
_diffrn_orient_matrix_UB_31 0.1170700000
_diffrn_orient_matrix_UB_32 0.0013688000
_diffrn_orient_matrix_UB_33 0.0040061000
_diffrn_radiation_monochromator graphite
_diffrn_radiation_probe x-ray
_diffrn_radiation_type MoK\a
_diffrn_radiation_wavelength 0.71073
_diffrn_reflns_av_R_equivalents 0.0477
_diffrn_reflns_av_unetI/netI 0.0284
_diffrn_reflns_Laue_measured_fraction_full 0.997
_diffrn_reflns_Laue_measured_fraction_max 0.997
_diffrn_reflns_limit_h_max 7
_diffrn_reflns_limit_h_min -7
_diffrn_reflns_limit_k_max 20
_diffrn_reflns_limit_k_min -20
_diffrn_reflns_limit_l_max 24
_diffrn_reflns_limit_l_min -24
_diffrn_reflns_number 22476
_diffrn_reflns_point_group_measured_fraction_full 0.998
_diffrn_reflns_point_group_measured_fraction_max 0.998
_diffrn_reflns_theta_full 25.242
_diffrn_reflns_theta_max 26.362
_diffrn_reflns_theta_min 3.376
_diffrn_source 'Enhance (Mo) X-ray Source'
_exptl_absorpt_coefficient_mu 0.215
_exptl_absorpt_correction_T_max 1.00000
_exptl_absorpt_correction_T_min 0.63954
_exptl_absorpt_correction_type multi-scan
_exptl_absorpt_process_details
;
CrysAlisPro, Agilent Technologies,
Version 1.171.37.35 (release 13-08-2014 CrysAlis171 .NET)
(compiled Aug 13 2014,18:06:01)
Empirical absorption correction using spherical harmonics,
 implemented in SCALE3 ABSPACK scaling algorithm.
;
_exptl_crystal_colour 'clear light colourless'
_exptl_crystal_colour_lustre clear
_exptl_crystal_colour_modifier light
_exptl_crystal_colour_primary colourless
_exptl_crystal_density_diffrn 1.271
_exptl_crystal_description
;
;
_exptl_crystal_F_000 772
_exptl_crystal_size_max 0.8
_exptl_crystal_size_mid 0.4
_exptl_crystal_size_min 0.2
_refine_diff_density_max 0.316
_refine_diff_density_min -0.231
_refine_diff_density_rms 0.037
_refine_ls_abs_structure_details
;
 Flack x determined using 1203 quotients [(I+)-(I-)]/[(I+)+(I-)]
 (Parsons, Flack and Wagner, Acta Cryst. B69 (2013) 249-259).
;
_refine_ls_abs_structure_Flack -0.03(3)
_refine_ls_extinction_method none
_refine_ls_goodness_of_fit_ref 1.054
_refine_ls_hydrogen_treatment constr
_refine_ls_matrix_type full
_refine_ls_number_parameters 238
_refine_ls_number_reflns 3933
_refine_ls_number_restraints 0
_refine_ls_restrained_S_all 1.054
_refine_ls_R_factor_all 0.0559
_refine_ls_R_factor_gt 0.0475
_refine_ls_shift/su_max 0.000
_refine_ls_shift/su_mean 0.000
_refine_ls_structure_factor_coef Fsqd
_refine_ls_weighting_details 'w=1/[\s^2^(Fo^2^)+(0.0691P)^2^+0.2852P] where P=(Fo^2^+2Fc^2^)/3'
_refine_ls_weighting_scheme calc
_refine_ls_wR_factor_gt 0.1245
_refine_ls_wR_factor_ref 0.1335
_reflns_Friedel_coverage 0.726
_reflns_Friedel_fraction_full 1.000
_reflns_Friedel_fraction_max 1.000
_reflns_number_gt 3382
_reflns_number_total 3933
_reflns_threshold_expression 'I > 2\s(I)'
_cod_data_source_file ol6b02785_si_002.cif
_cod_data_source_block fxm-ztl
_cod_database_code 1555869
_shelx_space_group_comment
;
The symmetry employed for this shelxl refinement is uniquely defined
by the following loop, which should always be used as a source of
symmetry information in preference to the above space-group names.
They are only intended as comments.
;
_reflns_odcompleteness_completeness 99.61
_reflns_odcompleteness_iscentric 1
_reflns_odcompleteness_theta 26.32
_olex2_refinement_description
;
1. Fixed Uiso
 At 1.2 times of:
  All C(H) groups, All N(H) groups
 At 1.5 times of:
  All C(H,H,H) groups
2.a Aromatic/amide H refined with riding coordinates:
 N003(H003), C009(H009), C00B(H00B), C00C(H00C), C00G(H00G), C00H(H00H),
 C00I(H00I), C00J(H00J), C00K(H00K), C00L(H00L), C00M(H00M), C00N(H00N)
2.b Idealised Me refined as rotating group:
 C00O(H00a,H00d,H00e), C00P(H00f,H00o,H00p), C00Q(H00q,H00r,H00s)
;
_shelx_shelxl_version_number 2014/7
_olex2_date_sample_data_collection 2015-08-31
_olex2_submission_special_instructions 'No special instructions were received'

loop_
_space_group_symop_operation_xyz
'x, y, z'
'-x+1/2, -y, z+1/2'
'-x, y+1/2, -z+1/2'
'x+1/2, -y+1/2, -z'

loop_
_atom_site_label
_atom_site_type_symbol
_atom_site_fract_x
_atom_site_fract_y
_atom_site_fract_z
_atom_site_U_iso_or_equiv
_atom_site_adp_type
_atom_site_occupancy
_atom_site_site_symmetry_order
_atom_site_calc_flag
_atom_site_refinement_flags_posn
Cl01 Cl 1.0040(2) 0.10109(8) 0.43628(5) 0.0942(4) Uani 1 1 d .
O002 O 0.1015(3) 0.20057(16) 0.78638(11) 0.0594(6) Uani 1 1 d .
N003 N 0.2268(5) 0.37970(16) 0.75602(14) 0.0552(7) Uani 1 1 d .
H003 H 0.1961 0.3419 0.7269 0.066 Uiso 1 1 calc R
C004 C 0.2628(5) 0.21311(18) 0.82263(14) 0.0431(6) Uani 1 1 d .
C005 C 0.4560(4) 0.27090(18) 0.80403(14) 0.0427(6) Uani 1 1 d .
C006 C 0.6255(5) 0.1786(2) 0.62594(16) 0.0520(8) Uani 1 1 d .
C007 C 0.3099(5) 0.17713(18) 0.89010(15) 0.0450(7) Uani 1 1 d .
O008 O 0.4150(6) 0.40584(18) 0.85290(15) 0.0963(11) Uani 1 1 d .
C009 C 0.6278(5) 0.2576(2) 0.86179(16) 0.0518(8) Uani 1 1 d .
H009 H 0.7702 0.2794 0.8644 0.062 Uiso 1 1 calc R
C00A C 0.3648(5) 0.35985(19) 0.80683(15) 0.0482(7) Uani 1 1 d .
C00B C 0.4994(5) 0.2004(2) 0.68867(16) 0.0526(7) Uani 1 1 d .
H00B H 0.3639 0.1743 0.6953 0.063 Uiso 1 1 calc R
C00C C 0.5602(5) 0.25244(19) 0.73506(16) 0.0489(7) Uani 1 1 d .
H00C H 0.6861 0.2829 0.7245 0.059 Uiso 1 1 calc R
C00D C 0.5184(5) 0.20252(18) 0.91243(14) 0.0446(7) Uani 1 1 d .
C00E C 0.8587(6) 0.1317(2) 0.50960(16) 0.0574(8) Uani 1 1 d .
C00F C 0.1204(5) 0.46068(19) 0.74455(17) 0.0525(7) Uani 1 1 d .
C00G C 0.1751(6) 0.1259(2) 0.92933(16) 0.0577(8) Uani 1 1 d .
H00G H 0.0353 0.1101 0.9140 0.069 Uiso 1 1 calc R
C00H C 0.5449(7) 0.1182(2) 0.58305(18) 0.0695(10) Uani 1 1 d .
H00H H 0.4112 0.0926 0.5936 0.083 Uiso 1 1 calc R
C00I C 0.5989(6) 0.1755(2) 0.97551(16) 0.0577(8) Uani 1 1 d .
H00I H 0.7378 0.1917 0.9914 0.069 Uiso 1 1 calc R
C00J C 0.4663(8) 0.1239(2) 1.01378(17) 0.0747(11) Uani 1 1 d .
H00J H 0.5191 0.1047 1.0557 0.090 Uiso 1 1 calc R
C00K C 0.8261(6) 0.2144(2) 0.60871(19) 0.0658(9) Uani 1 1 d .
H00K H 0.8837 0.2553 0.6366 0.079 Uiso 1 1 calc R
C00L C 0.9443(6) 0.1904(2) 0.55024(19) 0.0662(9) Uani 1 1 d .
H00L H 1.0799 0.2145 0.5396 0.079 Uiso 1 1 calc R
C00M C 0.2564(8) 0.0995(2) 0.99181(19) 0.0746(11) Uani 1 1 d .
H00M H 0.1706 0.0654 1.0193 0.089 Uiso 1 1 calc R
C00N C 0.6604(7) 0.0951(3) 0.52453(18) 0.0755(11) Uani 1 1 d .
H00N H 0.6034 0.0549 0.4957 0.091 Uiso 1 1 calc R
C00O C 0.2966(7) 0.5225(2) 0.7266(2) 0.0706(10) Uani 1 1 d .
H00A H 0.4000 0.5270 0.7640 0.106 Uiso 1 1 calc GR
H00D H 0.2284 0.5746 0.7185 0.106 Uiso 1 1 calc GR
H00E H 0.3737 0.5051 0.6860 0.106 Uiso 1 1 calc GR
C00P C -0.0398(8) 0.4489(2) 0.6848(2) 0.0800(12) Uani 1 1 d .
H00F H 0.0385 0.4260 0.6464 0.120 Uiso 1 1 calc GR
H00O H -0.1019 0.5008 0.6720 0.120 Uiso 1 1 calc GR
H00P H -0.1570 0.4125 0.6984 0.120 Uiso 1 1 calc GR
C00Q C -0.0075(8) 0.4880(3) 0.8076(2) 0.0812(12) Uani 1 1 d .
H00Q H -0.1153 0.4471 0.8196 0.122 Uiso 1 1 calc GR
H00R H -0.0819 0.5387 0.7981 0.122 Uiso 1 1 calc GR
H00S H 0.0937 0.4955 0.8452 0.122 Uiso 1 1 calc GR

loop_
_atom_site_aniso_label
_atom_site_aniso_U_11
_atom_site_aniso_U_22
_atom_site_aniso_U_33
_atom_site_aniso_U_23
_atom_site_aniso_U_13
_atom_site_aniso_U_12
Cl01 0.1188(9) 0.0964(8) 0.0675(6) -0.0158(5) 0.0412(6) -0.0046(7)
O002 0.0423(11) 0.0760(16) 0.0600(13) -0.0054(11) -0.0021(10) -0.0049(11)
N003 0.0661(16) 0.0413(14) 0.0583(15) -0.0028(12) -0.0179(13) 0.0026(13)
C004 0.0381(13) 0.0463(16) 0.0450(14) -0.0049(12) 0.0044(12) 0.0027(13)
C005 0.0394(13) 0.0454(16) 0.0434(14) -0.0012(12) 0.0031(12) 0.0018(12)
C006 0.0546(17) 0.0523(18) 0.0491(16) 0.0055(14) 0.0060(14) 0.0045(15)
C007 0.0502(15) 0.0410(15) 0.0438(14) -0.0065(13) 0.0097(12) 0.0037(13)
O008 0.137(3) 0.0748(18) 0.0775(17) -0.0333(15) -0.0493(19) 0.0391(19)
C009 0.0362(13) 0.066(2) 0.0532(16) 0.0108(15) -0.0007(12) -0.0005(14)
C00A 0.0496(15) 0.0470(17) 0.0481(15) -0.0056(14) -0.0014(13) 0.0046(14)
C00B 0.0465(15) 0.0565(19) 0.0548(17) -0.0007(14) 0.0026(14) -0.0043(15)
C00C 0.0480(16) 0.0475(16) 0.0512(16) 0.0039(14) 0.0096(13) -0.0032(14)
C00D 0.0468(15) 0.0455(16) 0.0416(14) -0.0045(12) 0.0035(12) 0.0094(14)
C00E 0.071(2) 0.0536(19) 0.0474(16) -0.0014(15) 0.0127(16) 0.0019(17)
C00F 0.0571(17) 0.0396(16) 0.0609(18) 0.0069(14) -0.0043(14) 0.0024(14)
C00G 0.069(2) 0.0479(18) 0.0566(18) -0.0071(15) 0.0165(16) -0.0078(16)
C00H 0.071(2) 0.077(2) 0.0600(18) -0.0094(18) 0.0118(17) -0.020(2)
C00I 0.0649(19) 0.062(2) 0.0461(16) -0.0041(15) -0.0039(15) 0.0118(17)
C00J 0.112(3) 0.067(2) 0.0453(17) 0.0090(17) 0.006(2) 0.013(2)
C00K 0.068(2) 0.062(2) 0.067(2) -0.0193(18) 0.0100(18) -0.0108(19)
C00L 0.061(2) 0.070(2) 0.067(2) -0.0040(18) 0.0128(17) -0.0105(18)
C00M 0.107(3) 0.061(2) 0.056(2) 0.0027(18) 0.019(2) -0.014(2)
C00N 0.093(3) 0.078(3) 0.0556(19) -0.0142(19) 0.013(2) -0.023(2)
C00O 0.075(2) 0.0507(19) 0.086(3) 0.0031(18) 0.003(2) -0.0083(19)
C00P 0.082(3) 0.060(2) 0.098(3) 0.022(2) -0.036(2) -0.002(2)
C00Q 0.079(2) 0.078(3) 0.086(3) 0.017(2) 0.020(2) 0.030(2)

loop_
_atom_type_symbol
_atom_type_description
_atom_type_scat_dispersion_real
_atom_type_scat_dispersion_imag
_atom_type_scat_source
C C 0.0033 0.0016 'International Tables Vol C Tables 4.2.6.8 and 6.1.1.4'
H H 0.0000 0.0000 'International Tables Vol C Tables 4.2.6.8 and 6.1.1.4'
Cl Cl 0.1484 0.1585 'International Tables Vol C Tables 4.2.6.8 and 6.1.1.4'
N N 0.0061 0.0033 'International Tables Vol C Tables 4.2.6.8 and 6.1.1.4'
O O 0.0106 0.0060 'International Tables Vol C Tables 4.2.6.8 and 6.1.1.4'

loop_
_geom_angle_atom_site_label_1
_geom_angle_atom_site_label_2
_geom_angle_atom_site_label_3
_geom_angle
C00A N003 H003 116.7
C00A N003 C00F 126.7(3)
C00F N003 H003 116.7
O002 C004 C005 124.6(3)
O002 C004 C007 127.3(3)
C007 C004 C005 108.1(2)
C004 C005 C009 104.3(2)
C004 C005 C00A 107.4(2)
C009 C005 C00A 110.0(2)
C00C C005 C004 113.5(2)
C00C C005 C009 110.0(2)
C00C C005 C00A 111.3(2)
C00H C006 C00B 119.4(3)
C00H C006 C00K 117.5(3)
C00K C006 C00B 123.1(3)
C00D C007 C004 109.5(3)
C00D C007 C00G 122.2(3)
C00G C007 C004 128.3(3)
C005 C009 H009 127.1
C00D C009 C005 105.8(2)
C00D C009 H009 127.1
N003 C00A C005 114.9(3)
O008 C00A N003 123.7(3)
O008 C00A C005 121.3(3)
C006 C00B H00B 117.0
C00C C00B C006 126.1(3)
C00C C00B H00B 117.0
C005 C00C H00C 115.3
C00B C00C C005 129.4(3)
C00B C00C H00C 115.3
C007 C00D C009 111.9(2)
C007 C00D C00I 119.6(3)
C00I C00D C009 128.5(3)
C00L C00E Cl01 119.6(3)
C00L C00E C00N 121.4(3)
C00N C00E Cl01 119.0(3)
N003 C00F C00O 109.2(3)
N003 C00F C00P 106.0(3)
N003 C00F C00Q 111.0(3)
C00O C00F C00P 110.7(3)
C00O C00F C00Q 110.3(3)
C00Q C00F C00P 109.6(3)
C007 C00G H00G 121.2
C00M C00G C007 117.7(3)
C00M C00G H00G 121.2
C006 C00H H00H 119.5
C006 C00H C00N 121.0(4)
C00N C00H H00H 119.5
C00D C00I H00I 121.0
C00J C00I C00D 118.0(4)
C00J C00I H00I 121.0
C00I C00J H00J 118.9
C00I C00J C00M 122.2(3)
C00M C00J H00J 118.9
C006 C00K H00K 119.2
C006 C00K C00L 121.5(3)
C00L C00K H00K 119.2
C00E C00L C00K 118.9(3)
C00E C00L H00L 120.5
C00K C00L H00L 120.5
C00G C00M C00J 120.2(4)
C00G C00M H00M 119.9
C00J C00M H00M 119.9
C00E C00N C00H 119.5(4)
C00E C00N H00N 120.2
C00H C00N H00N 120.2
C00F C00O H00A 109.5
C00F C00O H00D 109.5
C00F C00O H00E 109.5
H00A C00O H00D 109.5
H00A C00O H00E 109.5
H00D C00O H00E 109.5
C00F C00P H00F 109.5
C00F C00P H00O 109.5
C00F C00P H00P 109.5
H00F C00P H00O 109.5
H00F C00P H00P 109.5
H00O C00P H00P 109.5
C00F C00Q H00Q 109.5
C00F C00Q H00R 109.5
C00F C00Q H00S 109.5
H00Q C00Q H00R 109.5
H00Q C00Q H00S 109.5
H00R C00Q H00S 109.5

loop_
_geom_bond_atom_site_label_1
_geom_bond_atom_site_label_2
_geom_bond_distance
Cl01 C00E 1.748(3)
O002 C004 1.218(4)
N003 H003 0.8600
N003 C00A 1.332(4)
N003 C00F 1.488(4)
C004 C005 1.542(4)
C004 C007 1.468(4)
C005 C009 1.544(4)
C005 C00A 1.556(4)
C005 C00C 1.513(4)
C006 C00B 1.482(4)
C006 C00H 1.382(5)
C006 C00K 1.383(5)
C007 C00D 1.392(4)
C007 C00G 1.394(4)
O008 C00A 1.209(4)
C009 H009 0.9300
C009 C00D 1.489(4)
C00B H00B 0.9300
C00B C00C 1.294(4)
C00C H00C 0.9300
C00D C00I 1.393(4)
C00E C00L 1.346(5)
C00E C00N 1.367(5)
C00F C00O 1.506(5)
C00F C00P 1.523(5)
C00F C00Q 1.518(5)
C00G H00G 0.9300
C00G C00M 1.381(5)
C00H H00H 0.9300
C00H C00N 1.388(5)
C00I H00I 0.9300
C00I C00J 1.380(5)
C00J H00J 0.9300
C00J C00M 1.392(6)
C00K H00K 0.9300
C00K C00L 1.399(5)
C00L H00L 0.9300
C00M H00M 0.9300
C00N H00N 0.9300
C00O H00A 0.9600
C00O H00D 0.9600
C00O H00E 0.9600
C00P H00F 0.9600
C00P H00O 0.9600
C00P H00P 0.9600
C00Q H00Q 0.9600
C00Q H00R 0.9600
C00Q H00S 0.9600

loop_
_geom_torsion_atom_site_label_1
_geom_torsion_atom_site_label_2
_geom_torsion_atom_site_label_3
_geom_torsion_atom_site_label_4
_geom_torsion
Cl01 C00E C00L C00K 179.9(3)
Cl01 C00E C00N C00H 179.2(3)
O002 C004 C005 C009 -173.6(3)
O002 C004 C005 C00A 69.6(4)
O002 C004 C005 C00C -53.9(4)
O002 C004 C007 C00D 175.7(3)
O002 C004 C007 C00G -5.0(5)
C004 C005 C009 C00D -6.0(3)
C004 C005 C00A N003 -71.6(3)
C004 C005 C00A O008 107.1(4)
C004 C005 C00C C00B 6.0(5)
C004 C007 C00D C009 0.0(3)
C004 C007 C00D C00I -179.7(3)
C004 C007 C00G C00M 179.9(3)
C005 C004 C007 C00D -4.1(3)
C005 C004 C007 C00G 175.2(3)
C005 C009 C00D C007 4.0(3)
C005 C009 C00D C00I -176.3(3)
C006 C00B C00C C005 -172.0(3)
C006 C00H C00N C00E 1.0(7)
C006 C00K C00L C00E 0.8(6)
C007 C004 C005 C009 6.2(3)
C007 C004 C005 C00A -110.6(2)
C007 C004 C005 C00C 125.9(3)
C007 C00D C00I C00J 0.0(4)
C007 C00G C00M C00J -0.1(5)
C009 C005 C00A N003 175.4(3)
C009 C005 C00A O008 -5.9(4)
C009 C005 C00C C00B 122.4(4)
C009 C00D C00I C00J -179.7(3)
C00A N003 C00F C00O 66.7(4)
C00A N003 C00F C00P -174.0(3)
C00A N003 C00F C00Q -55.1(4)
C00A C005 C009 C00D 108.9(3)
C00A C005 C00C C00B -115.4(4)
C00B C006 C00H C00N -178.8(4)
C00B C006 C00K C00L 177.8(3)
C00C C005 C009 C00D -128.1(3)
C00C C005 C00A N003 53.2(3)
C00C C005 C00A O008 -128.1(4)
C00D C007 C00G C00M -0.9(5)
C00D C00I C00J C00M -1.0(5)
C00F N003 C00A C005 -178.1(3)
C00F N003 C00A O008 3.2(6)
C00G C007 C00D C009 -179.3(3)
C00G C007 C00D C00I 1.0(4)
C00H C006 C00B C00C 176.2(4)
C00H C006 C00K C00L -0.2(5)
C00I C00J C00M C00G 1.1(6)
C00K C006 C00B C00C -1.8(6)
C00K C006 C00H C00N -0.7(6)
C00L C00E C00N C00H -0.4(6)
C00N C00E C00L C00K -0.4(6)
